data_1559616
loop_
_publ_author_name
'McClain, Rebecca'
'Malliakas, Christos D.'
'Shen, Jiahong'
'He, Jiangang'
'Wolverton, Chris'
'Gonz\'alez, Gabriela B'
'Kanatzidis, Mercouri G.'

_publ_section_title
;
 Mechanistic insight of KBiQ<sub>2</sub> (Q = S, Se) using panoramic
 synthesis towards synthesis-by-design.
;
_journal_issue 4
_journal_name_full 'Chemical science'
_journal_page_first 1378
_journal_page_last 1391
_journal_paper_doi 10.1039/d0sc04562d
_journal_volume 12
_journal_year 2020
_chemical_formula_sum 'Bi K3 S3'
_chemical_formula_weight 422.5
_space_group_IT_number 198
_space_group_name_Hall 'P 2ac 2ab 3'
_space_group_name_H-M_alt 'P 21 3'
_symmetry_cell_setting cubic
_symmetry_Int_Tables_number 198
_symmetry_space_group_name_Hall 'P 2ac 2ab 3'
_symmetry_space_group_name_H-M 'P 21 3'
_audit_update_record
;
2020-08-19 deposited with the CCDC.	2020-11-23 downloaded from the CCDC.
;
_cell_angle_alpha 90
_cell_angle_beta 90
_cell_angle_gamma 90
_cell_formula_units_Z 4
_cell_length_a 9.44906(12)
_cell_length_b 9.44906(12)
_cell_length_c 9.44906(12)
_cell_measurement_temperature 298
_cell_volume 843.657(19)
_diffrn_ambient_temperature 298
_diffrn_measurement_device 'STOE Stadi P'
_diffrn_radiation_probe x-ray
_diffrn_radiation_type 'Cu K\a'
_diffrn_radiation_wavelength 1.54056
_diffrn_source Cu
_exptl_absorpt_coefficient_mu 60.552
_exptl_crystal_density_diffrn 3.326
_exptl_crystal_description powder
_exptl_crystal_F_000 268
_pd_instr_location ' ?'
_pd_meas_2theta_range_inc 0.015
_pd_meas_2theta_range_max 124.680
_pd_meas_2theta_range_min 3.000
_pd_meas_number_of_points 8113
_pd_proc_2theta_range_inc 0.015
_pd_proc_2theta_range_max 124.68
_pd_proc_2theta_range_min 7.515
_pd_proc_ls_background_function '17 Legendre polynoms'
_pd_proc_ls_pref_orient_corr none
_pd_proc_ls_profile_function Pseudo-Voigt
_pd_proc_ls_prof_R_factor 0.0792
_pd_proc_ls_prof_wR_expected 0.0779
_pd_proc_ls_prof_wR_factor 0.1194
_refine_diff_density_max 2.33
_refine_diff_density_min -4.72
_refine_ls_goodness_of_fit_all 1.53
_refine_ls_number_constraints 4
_refine_ls_number_parameters 38
_refine_ls_number_restraints 0
_refine_ls_R_factor_all 0.0635
_refine_ls_R_factor_gt 0.0624
_refine_ls_shift/su_max 0.0485
_refine_ls_shift/su_mean 0.0044
_refine_ls_weighting_scheme sigma
_refine_ls_wR_factor_all 0.0833
_refine_ls_wR_factor_gt 0.0832
_cod_data_source_file d0sc04562d2.cif
_cod_data_source_block I
_cod_depositor_comments
;
The following automatic conversions were performed:

data item '_diffrn_radiation_probe' value 'X-ray' was changed to
'x-ray' in accordance with the
/home/data/users/saulius/crontab/automatic-downloads/rss-feeds/RSC/lib/dictionaries/cif_core.dic
dictionary named 'cif_core.dic' version 2.4.2 last updated on
2011-04-26.

Automatic conversion script
Id: cif_fix_values 7556 2019-12-06 15:28:31Z antanas 

 Adding full bibliography for 1559616--1559618.cif.

 Adding full bibliography for 1559616--1559618.cif.
;
_cod_original_cell_volume 843.656(19)
_cod_original_sg_symbol_Hall 'P 2ac;2ab;3'
_cod_original_formula_sum 'K3 Bi S3'
_cod_database_code 1559616

loop_
_space_group_symop_id
_space_group_symop_operation_xyz
1 x,y,z
2 -x+1/2,-y,z+1/2
3 -x,y+1/2,-z+1/2
4 x+1/2,-y+1/2,-z
5 z,x,y
6 z+1/2,-x+1/2,-y
7 -z+1/2,-x,y+1/2
8 -z,x+1/2,-y+1/2
9 y,z,x
10 -y,z+1/2,-x+1/2
11 y+1/2,-z+1/2,-x
12 -y+1/2,-z,x+1/2

loop_
_atom_site_label
_atom_site_type_symbol
_atom_site_fract_x
_atom_site_fract_y
_atom_site_fract_z
_atom_site_adp_type
_atom_site_U_iso_or_equiv
_atom_site_site_symmetry_multiplicity
_atom_site_occupancy
_atom_site_calc_flag
_atom_site_refinement_flags
_atom_site_disorder_assembly
_atom_site_disorder_group
K1 K 0.0601(6) 0.0601(6) 0.0601(6) Uiso 0.022(4) 4 1 d . . .
K2 K 0.5762(9) 0.5762(9) 0.5762(9) Uiso 0.055(6) 4 1 d . . .
K3 K 0.8216(7) 0.8216(7) 0.8216(7) Uiso 0.064(5) 4 1 d . . .
Bi1 Bi 0.28560(11) 0.28560(11) 0.28560(11) Uiso 0.0368(5) 4 1 d . . .
S1 S 0.0234(7) 0.2492(11) 0.3581(8) Uiso 0.037(3) 12 1 d . . .

loop_
_atom_site_aniso_label
_atom_site_aniso_type_symbol
_atom_site_aniso_U_11
_atom_site_aniso_U_22
_atom_site_aniso_U_33
_atom_site_aniso_U_12
_atom_site_aniso_U_13
_atom_site_aniso_U_23
? ? ? ? ? ? ? ?

loop_
_atom_type_symbol
_atom_type_scat_dispersion_real
_atom_type_scat_dispersion_imag
_atom_type_scat_source
Bi -4.0164 9.1181 'International Tables Vol C tables 4.2.6.8 and 6.1.1.1'
K 0.3858 1.0718 'International Tables Vol C tables 4.2.6.8 and 6.1.1.1'
S 0.3357 0.5642 'International Tables Vol C tables 4.2.6.8 and 6.1.1.1'

loop_
_exptl_crystal_face_index_h
_exptl_crystal_face_index_k
_exptl_crystal_face_index_l
_exptl_crystal_face_perp_dist
? ? ? ?

loop_
_geom_angle_atom_site_label_1
_geom_angle_atom_site_label_2
_geom_angle_atom_site_label_3
_geom_angle_site_symmetry_1
_geom_angle_site_symmetry_2
_geom_angle_site_symmetry_3
_geom_angle
_geom_angle_publ_flag
K2 K1 K2 2_564 . 3_645 107.7(2) ?
K2 K1 K2 2_564 . 4_456 107.7(2) ?
K2 K1 K3 2_564 . 1_444 111.2(2) ?
K2 K1 K3 2_564 . 2_564 57.68(17) ?
K2 K1 K3 2_564 . 3_645 66.90(18) ?
K2 K1 K3 2_564 . 4_456 158.4(2) ?
K2 K1 Bi1 2_564 . . 68.80(17) ?
K2 K1 Bi1 2_564 . 2_554 146.3(2) ?
K2 K1 Bi1 2_564 . 3_545 106.04(19) ?
K2 K1 Bi1 2_564 . 4_455 61.06(16) ?
K2 K1 S1 2_564 . . 55.3(2) ?
K2 K1 S1 2_564 . 3_545 141.0(3) ?
K2 K1 S1 2_564 . 5_555 111.7(2) ?
K2 K1 S1 2_564 . 7_554 111.1(3) ?
K2 K1 S1 2_564 . 9_555 53.5(2) ?
K2 K1 S1 2_564 . 11_455 56.8(2) ?
K2 K1 K2 3_645 . 4_456 107.7(2) ?
K2 K1 K3 3_645 . 1_444 111.2(2) ?
K2 K1 K3 3_645 . 2_564 158.4(2) ?
K2 K1 K3 3_645 . 3_645 57.68(17) ?
K2 K1 K3 3_645 . 4_456 66.90(18) ?
K2 K1 Bi1 3_645 . . 68.80(17) ?
K2 K1 Bi1 3_645 . 2_554 61.06(16) ?
K2 K1 Bi1 3_645 . 3_545 146.3(2) ?
K2 K1 Bi1 3_645 . 4_455 106.04(19) ?
K2 K1 S1 3_645 . . 111.7(2) ?
K2 K1 S1 3_645 . 3_545 111.1(3) ?
K2 K1 S1 3_645 . 5_555 53.5(2) ?
K2 K1 S1 3_645 . 7_554 56.8(2) ?
K2 K1 S1 3_645 . 9_555 55.3(2) ?
K2 K1 S1 3_645 . 11_455 141.0(3) ?
K2 K1 K3 4_456 . 1_444 111.2(2) ?
K2 K1 K3 4_456 . 2_564 66.90(18) ?
K2 K1 K3 4_456 . 3_645 158.4(2) ?
K2 K1 K3 4_456 . 4_456 57.68(17) ?
K2 K1 Bi1 4_456 . . 68.80(17) ?
K2 K1 Bi1 4_456 . 2_554 106.04(19) ?
K2 K1 Bi1 4_456 . 3_545 61.06(16) ?
K2 K1 Bi1 4_456 . 4_455 146.3(2) ?
K2 K1 S1 4_456 . . 53.5(2) ?
K2 K1 S1 4_456 . 3_545 56.8(2) ?
K2 K1 S1 4_456 . 5_555 55.3(2) ?
K2 K1 S1 4_456 . 7_554 141.0(3) ?
K2 K1 S1 4_456 . 9_555 111.7(2) ?
K2 K1 S1 4_456 . 11_455 111.1(3) ?
K3 K1 K3 1_444 . 2_564 89.87(17) ?
K3 K1 K3 1_444 . 3_645 89.87(17) ?
K3 K1 K3 1_444 . 4_456 89.87(17) ?
K3 K1 Bi1 1_444 . . 180 ?
K3 K1 Bi1 1_444 . 2_554 54.88(12) ?
K3 K1 Bi1 1_444 . 3_545 54.88(12) ?
K3 K1 Bi1 1_444 . 4_455 54.88(12) ?
K3 K1 S1 1_444 . . 137.1(2) ?
K3 K1 S1 1_444 . 3_545 57.08(19) ?
K3 K1 S1 1_444 . 5_555 137.1(2) ?
K3 K1 S1 1_444 . 7_554 57.08(19) ?
K3 K1 S1 1_444 . 9_555 137.1(2) ?
K3 K1 S1 1_444 . 11_455 57.08(19) ?
K3 K1 K3 2_564 . 3_645 120.00(17) ?
K3 K1 K3 2_564 . 4_456 120.00(17) ?
K3 K1 Bi1 2_564 . . 90.13(15) ?
K3 K1 Bi1 2_564 . 2_554 140.20(17) ?
K3 K1 Bi1 2_564 . 3_545 51.23(10) ?
K3 K1 Bi1 2_564 . 4_455 81.60(13) ?
K3 K1 S1 2_564 . . 47.58(16) ?
K3 K1 S1 2_564 . 3_545 84.0(2) ?
K3 K1 S1 2_564 . 5_555 113.9(2) ?
K3 K1 S1 2_564 . 7_554 140.5(2) ?
K3 K1 S1 2_564 . 9_555 105.9(2) ?
K3 K1 S1 2_564 . 11_455 47.82(17) ?
K3 K1 K3 3_645 . 4_456 120.00(17) ?
K3 K1 Bi1 3_645 . . 90.13(15) ?
K3 K1 Bi1 3_645 . 2_554 81.60(13) ?
K3 K1 Bi1 3_645 . 3_545 140.20(17) ?
K3 K1 Bi1 3_645 . 4_455 51.23(10) ?
K3 K1 S1 3_645 . . 113.9(2) ?
K3 K1 S1 3_645 . 3_545 140.5(2) ?
K3 K1 S1 3_645 . 5_555 105.9(2) ?
K3 K1 S1 3_645 . 7_554 47.82(17) ?
K3 K1 S1 3_645 . 9_555 47.58(16) ?
K3 K1 S1 3_645 . 11_455 84.0(2) ?
K3 K1 Bi1 4_456 . . 90.13(15) ?
K3 K1 Bi1 4_456 . 2_554 51.23(10) ?
K3 K1 Bi1 4_456 . 3_545 81.60(13) ?
K3 K1 Bi1 4_456 . 4_455 140.20(17) ?
K3 K1 S1 4_456 . . 105.9(2) ?
K3 K1 S1 4_456 . 3_545 47.82(17) ?
K3 K1 S1 4_456 . 5_555 47.58(16) ?
K3 K1 S1 4_456 . 7_554 84.0(2) ?
K3 K1 S1 4_456 . 9_555 113.9(2) ?
K3 K1 S1 4_456 . 11_455 140.5(2) ?
Bi1 K1 Bi1 . . 2_554 125.12(16) ?
Bi1 K1 Bi1 . . 3_545 125.12(16) ?
Bi1 K1 Bi1 . . 4_455 125.12(16) ?
Bi1 K1 S1 . . . 42.88(14) ?
Bi1 K1 S1 . . 3_545 122.9(2) ?
Bi1 K1 S1 . . 5_555 42.88(14) ?
Bi1 K1 S1 . . 7_554 122.9(2) ?
Bi1 K1 S1 . . 9_555 42.88(14) ?
Bi1 K1 S1 . . 11_455 122.9(2) ?
Bi1 K1 Bi1 2_554 . 3_545 90.21(11) ?
Bi1 K1 Bi1 2_554 . 4_455 90.21(11) ?
Bi1 K1 S1 2_554 . . 157.1(2) ?
Bi1 K1 S1 2_554 . 3_545 62.32(17) ?
Bi1 K1 S1 2_554 . 5_555 87.67(19) ?
Bi1 K1 S1 2_554 . 7_554 35.25(15) ?
Bi1 K1 S1 2_554 . 9_555 112.6(2) ?
Bi1 K1 S1 2_554 . 11_455 110.1(2) ?
Bi1 K1 Bi1 3_545 . 4_455 90.21(11) ?
Bi1 K1 S1 3_545 . . 87.67(19) ?
Bi1 K1 S1 3_545 . 3_545 35.25(15) ?
Bi1 K1 S1 3_545 . 5_555 112.6(2) ?
Bi1 K1 S1 3_545 . 7_554 110.1(2) ?
Bi1 K1 S1 3_545 . 9_555 157.1(2) ?
Bi1 K1 S1 3_545 . 11_455 62.32(17) ?
Bi1 K1 S1 4_455 . . 112.6(2) ?
Bi1 K1 S1 4_455 . 3_545 110.1(2) ?
Bi1 K1 S1 4_455 . 5_555 157.1(2) ?
Bi1 K1 S1 4_455 . 7_554 62.32(17) ?
Bi1 K1 S1 4_455 . 9_555 87.67(19) ?
Bi1 K1 S1 4_455 . 11_455 35.25(15) ?
S1 K1 S1 . . 3_545 105.4(3) ?
S1 K1 S1 . . 5_555 72.2(2) ?
S1 K1 S1 . . 7_554 161.0(3) ?
S1 K1 S1 . . 9_555 72.2(2) ?
S1 K1 S1 . . 11_455 89.0(2) ?
S1 K1 S1 3_545 . 5_555 89.0(2) ?
S1 K1 S1 3_545 . 7_554 93.3(3) ?
S1 K1 S1 3_545 . 9_555 161.0(3) ?
S1 K1 S1 3_545 . 11_455 93.3(3) ?
S1 K1 S1 5_555 . 7_554 105.4(3) ?
S1 K1 S1 5_555 . 9_555 72.2(2) ?
S1 K1 S1 5_555 . 11_455 161.0(3) ?
S1 K1 S1 7_554 . 9_555 89.0(2) ?
S1 K1 S1 7_554 . 11_455 93.3(3) ?
S1 K1 S1 9_555 . 11_455 105.4(3) ?
K1 K2 K1 2_565 . 3_655 110.6(2) ?
K1 K2 K1 2_565 . 4_556 110.6(2) ?
K1 K2 K3 2_565 . . 71.71(19) ?
K1 K2 K3 2_565 . 2_664 145.3(3) ?
K1 K2 K3 2_565 . 3_646 102.3(2) ?
K1 K2 K3 2_565 . 4_466 65.38(18) ?
K1 K2 Bi1 2_565 . 2_565 55.80(15) ?
K1 K2 Bi1 2_565 . 3_655 68.35(17) ?
K1 K2 Bi1 2_565 . 4_556 161.5(3) ?
K1 K2 S1 2_565 . 2_565 57.4(2) ?
K1 K2 S1 2_565 . 4_556 149.2(3) ?
K1 K2 S1 2_565 . 6_556 125.1(3) ?
K1 K2 S1 2_565 . 8_655 100.1(3) ?
K1 K2 S1 2_565 . 10_655 53.3(2) ?
K1 K2 S1 2_565 . 12_565 58.1(2) ?
K1 K2 K1 3_655 . 4_556 110.6(2) ?
K1 K2 K3 3_655 . . 71.71(19) ?
K1 K2 K3 3_655 . 2_664 65.38(18) ?
K1 K2 K3 3_655 . 3_646 145.3(3) ?
K1 K2 K3 3_655 . 4_466 102.3(2) ?
K1 K2 Bi1 3_655 . 2_565 161.5(3) ?
K1 K2 Bi1 3_655 . 3_655 55.80(15) ?
K1 K2 Bi1 3_655 . 4_556 68.35(17) ?
K1 K2 S1 3_655 . 2_565 125.1(3) ?
K1 K2 S1 3_655 . 4_556 100.1(3) ?
K1 K2 S1 3_655 . 6_556 53.3(2) ?
K1 K2 S1 3_655 . 8_655 58.1(2) ?
K1 K2 S1 3_655 . 10_655 57.4(2) ?
K1 K2 S1 3_655 . 12_565 149.2(3) ?
K1 K2 K3 4_556 . . 71.71(19) ?
K1 K2 K3 4_556 . 2_664 102.3(2) ?
K1 K2 K3 4_556 . 3_646 65.38(18) ?
K1 K2 K3 4_556 . 4_466 145.3(3) ?
K1 K2 Bi1 4_556 . 2_565 68.35(17) ?
K1 K2 Bi1 4_556 . 3_655 161.5(3) ?
K1 K2 Bi1 4_556 . 4_556 55.80(15) ?
K1 K2 S1 4_556 . 2_565 53.3(2) ?
K1 K2 S1 4_556 . 4_556 58.1(2) ?
K1 K2 S1 4_556 . 6_556 57.4(2) ?
K1 K2 S1 4_556 . 8_655 149.2(3) ?
K1 K2 S1 4_556 . 10_655 125.1(3) ?
K1 K2 S1 4_556 . 12_565 100.1(3) ?
K3 K2 K3 . . 2_664 131.1(2) ?
K3 K2 K3 . . 3_646 131.1(2) ?
K3 K2 K3 . . 4_466 131.1(2) ?
K3 K2 Bi1 . . 2_565 91.06(19) ?
K3 K2 Bi1 . . 3_655 91.06(19) ?
K3 K2 Bi1 . . 4_556 91.06(19) ?
K3 K2 S1 . . 2_565 53.5(2) ?
K3 K2 S1 . . 4_556 122.5(3) ?
K3 K2 S1 . . 6_556 53.5(2) ?
K3 K2 S1 . . 8_655 122.5(3) ?
K3 K2 S1 . . 10_655 53.5(2) ?
K3 K2 S1 . . 12_565 122.5(3) ?
K3 K2 K3 2_664 . 3_646 81.48(17) ?
K3 K2 K3 2_664 . 4_466 81.48(17) ?
K3 K2 Bi1 2_664 . 2_565 133.1(2) ?
K3 K2 Bi1 2_664 . 3_655 83.81(16) ?
K3 K2 Bi1 2_664 . 4_556 52.29(12) ?
K3 K2 S1 2_664 . 2_565 154.8(3) ?
K3 K2 S1 2_664 . 4_556 48.64(19) ?
K3 K2 S1 2_664 . 6_556 81.8(2) ?
K3 K2 S1 2_664 . 8_655 47.11(18) ?
K3 K2 S1 2_664 . 10_655 114.3(3) ?
K3 K2 S1 2_664 . 12_565 106.4(3) ?
K3 K2 K3 3_646 . 4_466 81.48(17) ?
K3 K2 Bi1 3_646 . 2_565 52.29(12) ?
K3 K2 Bi1 3_646 . 3_655 133.1(2) ?
K3 K2 Bi1 3_646 . 4_556 83.81(16) ?
K3 K2 S1 3_646 . 2_565 81.8(2) ?
K3 K2 S1 3_646 . 4_556 47.11(18) ?
K3 K2 S1 3_646 . 6_556 114.3(3) ?
K3 K2 S1 3_646 . 8_655 106.4(3) ?
K3 K2 S1 3_646 . 10_655 154.8(3) ?
K3 K2 S1 3_646 . 12_565 48.64(19) ?
K3 K2 Bi1 4_466 . 2_565 83.81(16) ?
K3 K2 Bi1 4_466 . 3_655 52.29(12) ?
K3 K2 Bi1 4_466 . 4_556 133.1(2) ?
K3 K2 S1 4_466 . 2_565 114.3(3) ?
K3 K2 S1 4_466 . 4_556 106.4(3) ?
K3 K2 S1 4_466 . 6_556 154.8(3) ?
K3 K2 S1 4_466 . 8_655 48.64(19) ?
K3 K2 S1 4_466 . 10_655 81.8(2) ?
K3 K2 S1 4_466 . 12_565 47.11(18) ?
Bi1 K2 Bi1 2_565 . 3_655 120.0(2) ?
Bi1 K2 Bi1 2_565 . 4_556 120.0(2) ?
Bi1 K2 S1 2_565 . 2_565 38.56(15) ?
Bi1 K2 S1 2_565 . 4_556 94.7(2) ?
Bi1 K2 S1 2_565 . 6_556 121.3(3) ?
Bi1 K2 S1 2_565 . 8_655 132.1(3) ?
Bi1 K2 S1 2_565 . 10_655 107.2(3) ?
Bi1 K2 S1 2_565 . 12_565 38.54(16) ?
Bi1 K2 Bi1 3_655 . 4_556 120.0(2) ?
Bi1 K2 S1 3_655 . 2_565 121.3(3) ?
Bi1 K2 S1 3_655 . 4_556 132.1(3) ?
Bi1 K2 S1 3_655 . 6_556 107.2(3) ?
Bi1 K2 S1 3_655 . 8_655 38.54(16) ?
Bi1 K2 S1 3_655 . 10_655 38.56(15) ?
Bi1 K2 S1 3_655 . 12_565 94.7(2) ?
Bi1 K2 S1 4_556 . 2_565 107.2(3) ?
Bi1 K2 S1 4_556 . 4_556 38.54(16) ?
Bi1 K2 S1 4_556 . 6_556 38.56(15) ?
Bi1 K2 S1 4_556 . 8_655 94.7(2) ?
Bi1 K2 S1 4_556 . 10_655 121.3(3) ?
Bi1 K2 S1 4_556 . 12_565 132.1(3) ?
S1 K2 S1 2_565 . 4_556 106.5(3) ?
S1 K2 S1 2_565 . 6_556 88.2(3) ?
S1 K2 S1 2_565 . 8_655 157.5(4) ?
S1 K2 S1 2_565 . 10_655 88.2(3) ?
S1 K2 S1 2_565 . 12_565 75.6(3) ?
S1 K2 S1 4_556 . 6_556 75.6(3) ?
S1 K2 S1 4_556 . 8_655 93.9(3) ?
S1 K2 S1 4_556 . 10_655 157.5(4) ?
S1 K2 S1 4_556 . 12_565 93.9(3) ?
S1 K2 S1 6_556 . 8_655 106.5(3) ?
S1 K2 S1 6_556 . 10_655 88.2(3) ?
S1 K2 S1 6_556 . 12_565 157.5(4) ?
S1 K2 S1 8_655 . 10_655 75.6(3) ?
S1 K2 S1 8_655 . 12_565 93.9(3) ?
S1 K2 S1 10_655 . 12_565 106.5(3) ?
K1 K3 K1 1_666 . 2_565 129.39(19) ?
K1 K3 K1 1_666 . 3_655 129.39(19) ?
K1 K3 K1 1_666 . 4_556 129.39(19) ?
K1 K3 K2 1_666 . . 180 ?
K1 K3 K2 1_666 . 2_665 92.81(18) ?
K1 K3 K2 1_666 . 3_656 92.81(18) ?
K1 K3 K2 1_666 . 4_566 92.81(18) ?
K1 K3 Bi1 1_666 . 2_665 69.36(14) ?
K1 K3 Bi1 1_666 . 3_656 69.36(14) ?
K1 K3 Bi1 1_666 . 4_566 69.36(14) ?
K1 K3 S1 1_666 . 2_565 128.2(2) ?
K1 K3 S1 1_666 . 3_656 50.2(2) ?
K1 K3 S1 1_666 . 6_556 128.2(2) ?
K1 K3 S1 1_666 . 7_665 50.2(2) ?
K1 K3 S1 1_666 . 10_655 128.2(2) ?
K1 K3 S1 1_666 . 11_566 50.2(2) ?
K1 K3 K1 2_565 . 3_655 84.03(15) ?
K1 K3 K1 2_565 . 4_556 84.03(15) ?
K1 K3 K2 2_565 . . 50.61(16) ?
K1 K3 K2 2_565 . 2_665 131.41(19) ?
K1 K3 K2 2_565 . 3_656 47.73(14) ?
K1 K3 K2 2_565 . 4_566 85.29(17) ?
K1 K3 Bi1 2_565 . 2_665 141.70(18) ?
K1 K3 Bi1 2_565 . 3_656 109.78(16) ?
K1 K3 Bi1 2_565 . 4_566 63.13(12) ?
K1 K3 S1 2_565 . 2_565 47.72(18) ?
K1 K3 S1 2_565 . 3_656 150.9(2) ?
K1 K3 S1 2_565 . 6_556 102.4(2) ?
K1 K3 S1 2_565 . 7_665 119.3(2) ?
K1 K3 S1 2_565 . 10_655 44.0(2) ?
K1 K3 S1 2_565 . 11_566 81.7(2) ?
K1 K3 K1 3_655 . 4_556 84.03(15) ?
K1 K3 K2 3_655 . . 50.61(16) ?
K1 K3 K2 3_655 . 2_665 85.29(17) ?
K1 K3 K2 3_655 . 3_656 131.41(19) ?
K1 K3 K2 3_655 . 4_566 47.73(14) ?
K1 K3 Bi1 3_655 . 2_665 63.13(12) ?
K1 K3 Bi1 3_655 . 3_656 141.70(18) ?
K1 K3 Bi1 3_655 . 4_566 109.78(16) ?
K1 K3 S1 3_655 . 2_565 102.4(2) ?
K1 K3 S1 3_655 . 3_656 119.3(2) ?
K1 K3 S1 3_655 . 6_556 44.0(2) ?
K1 K3 S1 3_655 . 7_665 81.7(2) ?
K1 K3 S1 3_655 . 10_655 47.72(18) ?
K1 K3 S1 3_655 . 11_566 150.9(2) ?
K1 K3 K2 4_556 . . 50.61(16) ?
K1 K3 K2 4_556 . 2_665 47.73(14) ?
K1 K3 K2 4_556 . 3_656 85.29(17) ?
K1 K3 K2 4_556 . 4_566 131.41(19) ?
K1 K3 Bi1 4_556 . 2_665 109.78(16) ?
K1 K3 Bi1 4_556 . 3_656 63.13(12) ?
K1 K3 Bi1 4_556 . 4_566 141.70(18) ?
K1 K3 S1 4_556 . 2_565 44.0(2) ?
K1 K3 S1 4_556 . 3_656 81.7(2) ?
K1 K3 S1 4_556 . 6_556 47.72(18) ?
K1 K3 S1 4_556 . 7_665 150.9(2) ?
K1 K3 S1 4_556 . 10_655 102.4(2) ?
K1 K3 S1 4_556 . 11_566 119.3(2) ?
K2 K3 K2 . . 2_665 87.19(19) ?
K2 K3 K2 . . 3_656 87.19(19) ?
K2 K3 K2 . . 4_566 87.19(19) ?
K2 K3 Bi1 . . 2_665 110.64(19) ?
K2 K3 Bi1 . . 3_656 110.64(19) ?
K2 K3 Bi1 . . 4_566 110.64(19) ?
K2 K3 S1 . . 2_565 51.8(2) ?
K2 K3 S1 . . 3_656 129.8(3) ?
K2 K3 S1 . . 6_556 51.8(2) ?
K2 K3 S1 . . 7_665 129.8(3) ?
K2 K3 S1 . . 10_655 51.8(2) ?
K2 K3 S1 . . 11_566 129.8(3) ?
K2 K3 K2 2_665 . 3_656 119.8(2) ?
K2 K3 K2 2_665 . 4_566 119.8(2) ?
K2 K3 Bi1 2_665 . 2_665 68.11(14) ?
K2 K3 Bi1 2_665 . 3_656 58.44(13) ?
K2 K3 Bi1 2_665 . 4_566 161.4(2) ?
K2 K3 S1 2_665 . 2_565 89.3(2) ?
K2 K3 S1 2_665 . 3_656 44.0(2) ?
K2 K3 S1 2_665 . 6_556 44.1(2) ?
K2 K3 S1 2_665 . 7_665 105.7(2) ?
K2 K3 S1 2_665 . 10_655 129.8(2) ?
K2 K3 S1 2_665 . 11_566 122.9(2) ?
K2 K3 K2 3_656 . 4_566 119.8(2) ?
K2 K3 Bi1 3_656 . 2_665 161.4(2) ?
K2 K3 Bi1 3_656 . 3_656 68.11(14) ?
K2 K3 Bi1 3_656 . 4_566 58.44(13) ?
K2 K3 S1 3_656 . 2_565 44.1(2) ?
K2 K3 S1 3_656 . 3_656 105.7(2) ?
K2 K3 S1 3_656 . 6_556 129.8(2) ?
K2 K3 S1 3_656 . 7_665 122.9(2) ?
K2 K3 S1 3_656 . 10_655 89.3(2) ?
K2 K3 S1 3_656 . 11_566 44.0(2) ?
K2 K3 Bi1 4_566 . 2_665 58.44(13) ?
K2 K3 Bi1 4_566 . 3_656 161.4(2) ?
K2 K3 Bi1 4_566 . 4_566 68.11(14) ?
K2 K3 S1 4_566 . 2_565 129.8(2) ?
K2 K3 S1 4_566 . 3_656 122.9(2) ?
K2 K3 S1 4_566 . 6_556 89.3(2) ?
K2 K3 S1 4_566 . 7_665 44.0(2) ?
K2 K3 S1 4_566 . 10_655 44.1(2) ?
K2 K3 S1 4_566 . 11_566 105.7(2) ?
Bi1 K3 Bi1 2_665 . 3_656 108.28(15) ?
Bi1 K3 Bi1 2_665 . 4_566 108.28(15) ?
Bi1 K3 S1 2_665 . 2_565 153.2(3) ?
Bi1 K3 S1 2_665 . 3_656 67.37(16) ?
Bi1 K3 S1 2_665 . 6_556 68.14(17) ?
Bi1 K3 S1 2_665 . 7_665 41.13(14) ?
Bi1 K3 S1 2_665 . 10_655 97.7(2) ?
Bi1 K3 S1 2_665 . 11_566 117.4(2) ?
Bi1 K3 Bi1 3_656 . 4_566 108.28(15) ?
Bi1 K3 S1 3_656 . 2_565 68.14(17) ?
Bi1 K3 S1 3_656 . 3_656 41.13(14) ?
Bi1 K3 S1 3_656 . 6_556 97.7(2) ?
Bi1 K3 S1 3_656 . 7_665 117.4(2) ?
Bi1 K3 S1 3_656 . 10_655 153.2(3) ?
Bi1 K3 S1 3_656 . 11_566 67.37(16) ?
Bi1 K3 S1 4_566 . 2_565 97.7(2) ?
Bi1 K3 S1 4_566 . 3_656 117.4(2) ?
Bi1 K3 S1 4_566 . 6_556 153.2(3) ?
Bi1 K3 S1 4_566 . 7_665 67.37(16) ?
Bi1 K3 S1 4_566 . 10_655 68.14(17) ?
Bi1 K3 S1 4_566 . 11_566 41.13(14) ?
S1 K3 S1 2_565 . 3_656 106.6(2) ?
S1 K3 S1 2_565 . 6_556 85.8(3) ?
S1 K3 S1 2_565 . 7_665 164.9(3) ?
S1 K3 S1 2_565 . 10_655 85.8(3) ?
S1 K3 S1 2_565 . 11_566 86.5(3) ?
S1 K3 S1 3_656 . 6_556 86.5(3) ?
S1 K3 S1 3_656 . 7_665 83.4(2) ?
S1 K3 S1 3_656 . 10_655 164.9(3) ?
S1 K3 S1 3_656 . 11_566 83.4(2) ?
S1 K3 S1 6_556 . 7_665 106.6(2) ?
S1 K3 S1 6_556 . 10_655 85.8(3) ?
S1 K3 S1 6_556 . 11_566 164.9(3) ?
S1 K3 S1 7_665 . 10_655 86.5(3) ?
S1 K3 S1 7_665 . 11_566 83.4(2) ?
S1 K3 S1 10_655 . 11_566 106.6(2) ?
K1 Bi1 K1 . . 2_555 95.89(13) ?
K1 Bi1 K1 . . 3_555 95.89(13) ?
K1 Bi1 K1 . . 4_555 95.89(13) ?
K1 Bi1 K2 . . 2_564 55.40(15) ?
K1 Bi1 K2 . . 3_645 55.40(15) ?
K1 Bi1 K2 . . 4_456 55.40(15) ?
K1 Bi1 K3 . . 2_664 117.02(13) ?
K1 Bi1 K3 . . 3_646 117.02(13) ?
K1 Bi1 K3 . . 4_466 117.02(13) ?
K1 Bi1 S1 . . . 61.6(2) ?
K1 Bi1 S1 . . 5_555 61.6(2) ?
K1 Bi1 S1 . . 9_555 61.6(2) ?
K1 Bi1 K1 2_555 . 3_555 118.96(11) ?
K1 Bi1 K1 2_555 . 4_555 118.96(11) ?
K1 Bi1 K2 2_555 . 2_564 141.48(14) ?
K1 Bi1 K2 2_555 . 3_645 91.56(14) ?
K1 Bi1 K2 2_555 . 4_456 50.59(14) ?
K1 Bi1 K3 2_555 . 2_664 55.76(12) ?
K1 Bi1 K3 2_555 . 3_646 65.64(12) ?
K1 Bi1 K3 2_555 . 4_466 146.65(12) ?
K1 Bi1 S1 2_555 . . 93.6(2) ?
K1 Bi1 S1 2_555 . 5_555 44.3(2) ?
K1 Bi1 S1 2_555 . 9_555 143.12(19) ?
K1 Bi1 K1 3_555 . 4_555 118.96(11) ?
K1 Bi1 K2 3_555 . 2_564 50.59(14) ?
K1 Bi1 K2 3_555 . 3_645 141.48(14) ?
K1 Bi1 K2 3_555 . 4_456 91.56(14) ?
K1 Bi1 K3 3_555 . 2_664 146.65(12) ?
K1 Bi1 K3 3_555 . 3_646 55.76(12) ?
K1 Bi1 K3 3_555 . 4_466 65.64(12) ?
K1 Bi1 S1 3_555 . . 44.3(2) ?
K1 Bi1 S1 3_555 . 5_555 143.12(19) ?
K1 Bi1 S1 3_555 . 9_555 93.6(2) ?
K1 Bi1 K2 4_555 . 2_564 91.56(14) ?
K1 Bi1 K2 4_555 . 3_645 50.59(14) ?
K1 Bi1 K2 4_555 . 4_456 141.48(14) ?
K1 Bi1 K3 4_555 . 2_664 65.64(12) ?
K1 Bi1 K3 4_555 . 3_646 146.65(12) ?
K1 Bi1 K3 4_555 . 4_466 55.76(12) ?
K1 Bi1 S1 4_555 . . 143.12(19) ?
K1 Bi1 S1 4_555 . 5_555 93.6(2) ?
K1 Bi1 S1 4_555 . 9_555 44.3(2) ?
K2 Bi1 K2 2_564 . 3_645 90.94(16) ?
K2 Bi1 K2 2_564 . 4_456 90.94(16) ?
K2 Bi1 K3 2_564 . 2_664 156.05(15) ?
K2 Bi1 K3 2_564 . 3_646 102.35(15) ?
K2 Bi1 K3 2_564 . 4_466 69.27(15) ?
K2 Bi1 S1 2_564 . . 51.9(2) ?
K2 Bi1 S1 2_564 . 5_555 117.0(2) ?
K2 Bi1 S1 2_564 . 9_555 49.7(2) ?
K2 Bi1 K2 3_645 . 4_456 90.94(16) ?
K2 Bi1 K3 3_645 . 2_664 69.27(15) ?
K2 Bi1 K3 3_645 . 3_646 156.05(15) ?
K2 Bi1 K3 3_645 . 4_466 102.35(15) ?
K2 Bi1 S1 3_645 . . 117.0(2) ?
K2 Bi1 S1 3_645 . 5_555 49.7(2) ?
K2 Bi1 S1 3_645 . 9_555 51.9(2) ?
K2 Bi1 K3 4_456 . 2_664 102.35(15) ?
K2 Bi1 K3 4_456 . 3_646 69.27(15) ?
K2 Bi1 K3 4_456 . 4_466 156.05(15) ?
K2 Bi1 S1 4_456 . . 49.7(2) ?
K2 Bi1 S1 4_456 . 5_555 51.9(2) ?
K2 Bi1 S1 4_456 . 9_555 117.0(2) ?
K3 Bi1 K3 2_664 . 3_646 100.98(13) ?
K3 Bi1 K3 2_664 . 4_466 100.98(13) ?
K3 Bi1 S1 2_664 . . 149.3(2) ?
K3 Bi1 S1 2_664 . 5_555 60.47(19) ?
K3 Bi1 S1 2_664 . 9_555 106.3(2) ?
K3 Bi1 K3 3_646 . 4_466 100.98(13) ?
K3 Bi1 S1 3_646 . . 60.47(19) ?
K3 Bi1 S1 3_646 . 5_555 106.3(2) ?
K3 Bi1 S1 3_646 . 9_555 149.3(2) ?
K3 Bi1 S1 4_466 . . 106.3(2) ?
K3 Bi1 S1 4_466 . 5_555 149.3(2) ?
K3 Bi1 S1 4_466 . 9_555 60.47(19) ?
S1 Bi1 S1 . . 5_555 99.3(3) ?
S1 Bi1 S1 . . 9_555 99.3(3) ?
S1 Bi1 S1 5_555 . 9_555 99.3(3) ?
K1 S1 K1 . . 3_555 137.0(3) ?
K1 S1 K2 . . 2_564 67.3(2) ?
K1 S1 K2 . . 4_456 68.4(3) ?
K1 S1 K3 . . 2_564 84.7(2) ?
K1 S1 K3 . . 3_646 143.4(3) ?
K1 S1 Bi1 . . . 75.5(2) ?
K1 S1 K2 3_555 . 2_564 69.9(3) ?
K1 S1 K2 3_555 . 4_456 153.8(3) ?
K1 S1 K3 3_555 . 2_564 88.1(2) ?
K1 S1 K3 3_555 . 3_646 72.8(2) ?
K1 S1 Bi1 3_555 . . 100.4(3) ?
K2 S1 K2 2_564 . 4_456 133.8(3) ?
K2 S1 K3 2_564 . 2_564 74.7(2) ?
K2 S1 K3 2_564 . 3_646 137.8(4) ?
K2 S1 Bi1 2_564 . . 89.6(3) ?
K2 S1 K3 4_456 . 2_564 88.8(3) ?
K2 S1 K3 4_456 . 3_646 87.3(3) ?
K2 S1 Bi1 4_456 . . 91.7(3) ?
K3 S1 K3 2_564 . 3_646 123.1(3) ?
K3 S1 Bi1 2_564 . . 158.4(3) ?
K3 S1 Bi1 3_646 . . 78.4(2) ?

loop_
_geom_bond_atom_site_label_1
_geom_bond_atom_site_label_2
_geom_bond_site_symmetry_1
_geom_bond_site_symmetry_2
_geom_bond_distance
_geom_bond_publ_flag
K1 K2 . 2_564 3.673(10) ?
K1 K2 . 3_645 3.673(10) ?
K1 K2 . 4_456 3.673(10) ?
K1 K3 . 1_444 3.903(9) ?
K1 K3 . 2_564 4.513(9) ?
K1 K3 . 3_645 4.513(9) ?
K1 K3 . 4_456 4.513(9) ?
K1 Bi1 . . 3.690(6) ?
K1 Bi1 . 2_554 4.419(6) ?
K1 Bi1 . 3_545 4.419(6) ?
K1 Bi1 . 4_455 4.419(6) ?
K1 S1 . . 3.353(10) ?
K1 S1 . 3_545 3.138(11) ?
K1 S1 . 5_555 3.353(10) ?
K1 S1 . 7_554 3.138(11) ?
K1 S1 . 9_555 3.353(10) ?
K1 S1 . 11_455 3.138(11) ?
K2 K3 . . 4.017(10) ?
K2 K3 . 2_664 4.566(10) ?
K2 K3 . 3_646 4.566(10) ?
K2 K3 . 4_466 4.566(10) ?
K2 Bi1 . 2_565 4.160(8) ?
K2 Bi1 . 3_655 4.160(8) ?
K2 Bi1 . 4_556 4.160(8) ?
K2 S1 . 2_565 3.272(12) ?
K2 S1 . 4_556 3.176(13) ?
K2 S1 . 6_556 3.272(12) ?
K2 S1 . 8_655 3.176(13) ?
K2 S1 . 10_655 3.272(12) ?
K2 S1 . 12_565 3.176(13) ?
K3 Bi1 . 2_665 3.862(6) ?
K3 Bi1 . 3_656 3.862(6) ?
K3 Bi1 . 4_566 3.862(6) ?
K3 S1 . 2_565 3.346(9) ?
K3 S1 . 3_656 3.431(10) ?
K3 S1 . 6_556 3.346(9) ?
K3 S1 . 7_665 3.431(10) ?
K3 S1 . 10_655 3.346(9) ?
K3 S1 . 11_566 3.431(10) ?
Bi1 S1 . . 2.593(7) ?
Bi1 S1 . 5_555 2.593(7) ?
Bi1 S1 . 9_555 2.593(7) ?

loop_
_geom_hbond_atom_site_label_D
_geom_hbond_atom_site_label_H
_geom_hbond_atom_site_label_A
_geom_hbond_site_symmetry_D
_geom_hbond_site_symmetry_H
_geom_hbond_site_symmetry_A
_geom_hbond_distance_DH
_geom_hbond_distance_HA
_geom_hbond_distance_DA
_geom_hbond_angle_DHA
_geom_hbond_publ_flag
? ? ? ? ? ? ? ? ? ? ?

loop_
_geom_torsion_atom_site_label_1
_geom_torsion_atom_site_label_2
_geom_torsion_atom_site_label_3
_geom_torsion_atom_site_label_4
_geom_torsion_site_symmetry_1
_geom_torsion_site_symmetry_2
_geom_torsion_site_symmetry_3
_geom_torsion_site_symmetry_4
_geom_torsion
_geom_torsion_publ_flag
? ? ? ? ? ? ? ? ? ?

loop_
_restr_angle_atom_site_label_1
_restr_angle_site_symmetry_1
_restr_angle_atom_site_label_2
_restr_angle_site_symmetry_2
_restr_angle_atom_site_label_3
_restr_angle_site_symmetry_3
_restr_angle_target
_restr_angle_target_weight_param
? ? ? ? ? ? ? ?

loop_
_restr_distance_atom_site_label_1
_restr_distance_site_symmetry_1
_restr_distance_atom_site_label_2
_restr_distance_site_symmetry_2
_restr_distance_target
_restr_distance_target_weight_param
? ? ? ? ? ?

loop_
_restr_equal_angle_atom_site_label_1
_restr_equal_angle_site_symmetry_1
_restr_equal_angle_atom_site_label_2
_restr_equal_angle_site_symmetry_2
_restr_equal_angle_atom_site_label_3
_restr_equal_angle_site_symmetry_3
_restr_equal_angle_class_class_id
_restr_equal_angle_class_target_weight_param
? ? ? ? ? ? ? ?

loop_
_restr_equal_distance_atom_site_label_1
_restr_equal_distance_site_symmetry_1
_restr_equal_distance_atom_site_label_2
_restr_equal_distance_site_symmetry_2
_restr_equal_distance_class_class_id
_restr_equal_distance_class_target_weight_param
? ? ? ? ? ?

loop_
_restr_equal_torsion_atom_site_label_1
_restr_equal_torsion_site_symmetry_1
_restr_equal_torsion_atom_site_label_2
_restr_equal_torsion_site_symmetry_2
_restr_equal_torsion_atom_site_label_3
_restr_equal_torsion_site_symmetry_3
_restr_equal_torsion_atom_site_label_4
_restr_equal_torsion_site_symmetry_4
_restr_equal_torsion_class_class_id
_restr_equal_torsion_class_target_weight_param
? ? ? ? ? ? ? ? ? ?

loop_
_restr_torsion_atom_site_label_1
_restr_torsion_site_symmetry_1
_restr_torsion_atom_site_label_2
_restr_torsion_site_symmetry_2
_restr_torsion_atom_site_label_3
_restr_torsion_site_symmetry_3
_restr_torsion_atom_site_label_4
_restr_torsion_site_symmetry_4
_restr_torsion_angle_target
_restr_torsion_weight_param
? ? ? ? ? ? ? ? ? ?

loop_
_jana_atom_site_adp_c_label
_jana_atom_site_adp_c_type_symbol
_jana_atom_site_adp_c_111
_jana_atom_site_adp_c_112
_jana_atom_site_adp_c_113
_jana_atom_site_adp_c_122
_jana_atom_site_adp_c_123
_jana_atom_site_adp_c_133
_jana_atom_site_adp_c_222
_jana_atom_site_adp_c_223
_jana_atom_site_adp_c_233
_jana_atom_site_adp_c_333
? ? ? ? ? ? ? ? ? ? ? ?

loop_
_jana_atom_site_adp_d_label
_jana_atom_site_adp_d_type_symbol
_jana_atom_site_adp_d_1111
_jana_atom_site_adp_d_1112
_jana_atom_site_adp_d_1113
_jana_atom_site_adp_d_1122
_jana_atom_site_adp_d_1123
_jana_atom_site_adp_d_1133
_jana_atom_site_adp_d_1222
_jana_atom_site_adp_d_1223
_jana_atom_site_adp_d_1233
_jana_atom_site_adp_d_1333
_jana_atom_site_adp_d_2222
_jana_atom_site_adp_d_2223
_jana_atom_site_adp_d_2233
_jana_atom_site_adp_d_2333
_jana_atom_site_adp_d_3333
? ? ? ? ? ? ? ? ? ? ? ? ? ? ? ? ?

loop_
_jana_atom_site_adp_e_label
_jana_atom_site_adp_e_type_symbol
_jana_atom_site_adp_e_11111
_jana_atom_site_adp_e_11112
_jana_atom_site_adp_e_11113
_jana_atom_site_adp_e_11122
_jana_atom_site_adp_e_11123
_jana_atom_site_adp_e_11133
_jana_atom_site_adp_e_11222
_jana_atom_site_adp_e_11223
_jana_atom_site_adp_e_11233
_jana_atom_site_adp_e_11333
_jana_atom_site_adp_e_12222
_jana_atom_site_adp_e_12223
_jana_atom_site_adp_e_12233
_jana_atom_site_adp_e_12333
_jana_atom_site_adp_e_13333
_jana_atom_site_adp_e_22222
_jana_atom_site_adp_e_22223
_jana_atom_site_adp_e_22233
_jana_atom_site_adp_e_22333
_jana_atom_site_adp_e_23333
_jana_atom_site_adp_e_33333
? ? ? ? ? ? ? ? ? ? ? ? ? ? ? ? ? ? ? ? ? ? ?

loop_
_jana_atom_site_adp_f_label
_jana_atom_site_adp_f_type_symbol
_jana_atom_site_adp_f_111111
_jana_atom_site_adp_f_111112
_jana_atom_site_adp_f_111113
_jana_atom_site_adp_f_111122
_jana_atom_site_adp_f_111123
_jana_atom_site_adp_f_111133
_jana_atom_site_adp_f_111222
_jana_atom_site_adp_f_111223
_jana_atom_site_adp_f_111233
_jana_atom_site_adp_f_111333
_jana_atom_site_adp_f_112222
_jana_atom_site_adp_f_112223
_jana_atom_site_adp_f_112233
_jana_atom_site_adp_f_112333
_jana_atom_site_adp_f_113333
_jana_atom_site_adp_f_122222
_jana_atom_site_adp_f_122223
_jana_atom_site_adp_f_122233
_jana_atom_site_adp_f_122333
_jana_atom_site_adp_f_123333
_jana_atom_site_adp_f_133333
_jana_atom_site_adp_f_222222
_jana_atom_site_adp_f_222223
_jana_atom_site_adp_f_222233
_jana_atom_site_adp_f_222333
_jana_atom_site_adp_f_223333
_jana_atom_site_adp_f_233333
_jana_atom_site_adp_f_333333
? ? ? ? ? ? ? ? ? ? ? ? ? ? ? ? ? ? ? ? ? ? ? ? ? ? ? ? ? ?
